data_1001494
loop_
_publ_author_name
'Suard, E'
'Caignaert, V'
'Maignan, A'
'Raveau, B'

_publ_section_title
;
The important role of pyramidal copper layers of the 123-structure in
superconductivity. The oxides Ba~2~Y~1-x~Ca~x~Cu~3-x~Fe~x~O~7~ and
Ba~2~Y~1-x~Ca~x~Cu~3-x~Fe~x~O~6~
;
_journal_coden_ASTM PHYCE6
_journal_name_full 'Physica C (Amsterdam) (152,1988-)'
_journal_page_first 219
_journal_page_last 227
_journal_paper_doi 10.1016/0921-4534(91)90515-Z
_journal_volume 182
_journal_year 1991
_chemical_formula_structural '(Y0.91 Ca0.09) Ba2 Cu (Cu0.955 Fe0.045)2 O6'
_chemical_formula_sum 'Ba2 Ca0.09 Cu2.91 Fe0.09 O6 Y0.91'
_chemical_name_systematic
;
Yttrium calcium barium copper iron(III) oxide (0.9/0.1/2/2.9/0.1/6)
;
_space_group_IT_number 123
_symmetry_cell_setting tetragonal
_symmetry_Int_Tables_number 123
_symmetry_space_group_name_Hall '-P 4 2'
_symmetry_space_group_name_H-M 'P 4/m m m'
_cell_angle_alpha 90
_cell_angle_beta 90
_cell_angle_gamma 90
_cell_formula_units_Z 1
_cell_length_a 3.8588(1)
_cell_length_b 3.8588(1)
_cell_length_c 11.8199(3)
_cell_volume 176.0
_refine_ls_R_factor_all 0.05
_cod_original_formula_sum 'Ba2 Ca.09 Cu2.91 Fe.09 O6 Y.91'
_cod_database_code 1001494

loop_
_symmetry_equiv_pos_as_xyz
x,y,z
-x,-y,z
-x,y,z
x,-y,z
-y,x,z
y,-x,z
y,x,z
-y,-x,z
-x,-y,-z
x,y,-z
x,-y,-z
-x,y,-z
y,-x,-z
-y,x,-z
-y,-x,-z
y,x,-z

loop_
_atom_site_label
_atom_site_type_symbol
_atom_site_symmetry_multiplicity
_atom_site_Wyckoff_symbol
_atom_site_fract_x
_atom_site_fract_y
_atom_site_fract_z
_atom_site_occupancy
_atom_site_attached_hydrogens
_atom_site_calc_flag
Y1 Y3+ 1 d 0.5 0.5 0.5 0.91 0 d
Ca1 Ca2+ 1 d 0.5 0.5 0.5 0.09 0 d
Ba1 Ba2+ 2 h 0.5 0.5 0.1952(2) 1. 0 d
Cu1 Cu1+ 1 a 0. 0. 0. 1. 0 d
Cu2 Cu2+ 2 g 0. 0. 0.3611(2) 0.955 0 d
Fe1 Fe3+ 2 g 0. 0. 0.3611(2) 0.045 0 d
O1 O2- 4 i 0. 0.5 0.3783(1) 1. 0 d
O2 O2- 2 g 0. 0. 0.1526(3) 1. 0 d

loop_
_atom_type_symbol
_atom_type_oxidation_number
Y3+ 3.000
Ca2+ 2.000
Ba2+ 2.000
Cu1+ 1.000
Cu2+ 2.000
Fe3+ 3.000
O2- -2.000
